data_4339691
loop_
_publ_author_name
'Ilter, Elif Ece'
'Asmafiliz, Nuran'
'Kili\,c, Zeynel'
'Isiklan, Muhammet'
'H\"okelek, Tuncer'
'Caylak, Nagihan'
'Sahin, Ertan'

_publ_section_title
;
 Phosphorus-nitrogen compounds. 14. Synthesis, stereogenism, and
 structural investigations of novel n/o spirocyclic phosphazene
 derivatives.
;
_journal_issue 23
_journal_name_full 'Inorganic chemistry'
_journal_page_first 9931
_journal_page_last 9944
_journal_paper_doi 10.1021/ic701216f
_journal_volume 46
_journal_year 2007
_chemical_compound_source 'synthesis as described'
_chemical_formula_moiety 'C9 H11 Cl4 N4 O1 P3'
_chemical_formula_sum 'C9 H11 Cl4 N4 O P3'
_chemical_formula_weight 425.93
_chemical_name_systematic
;
 3-Ethyl-4,4,6,6-tetrachloro-3,4-dihydro-spiro[1,3,2-benzoxazaphosphorine-
 [2(lambda)**5,4(lambda)**5,6(lambda)**5][1,3,5,2,4,6]triazatriphosphorine
;
_space_group_IT_number 14
_symmetry_cell_setting monoclinic
_symmetry_space_group_name_Hall '-P 2ybc'
_symmetry_space_group_name_H-M 'P 1 21/c 1'
_atom_sites_solution_hydrogens geom
_atom_sites_solution_primary direct
_atom_sites_solution_secondary difmap
_audit_creation_method SHELXL-97
_cell_angle_alpha 90.00
_cell_angle_beta 97.040(5)
_cell_angle_gamma 90.00
_cell_formula_units_Z 4
_cell_length_a 8.947(5)
_cell_length_b 11.090(5)
_cell_length_c 17.058(5)
_cell_measurement_reflns_used 7253
_cell_measurement_temperature 296(2)
_cell_measurement_theta_max 30.3583
_cell_measurement_theta_min 2.5351
_cell_volume 1679.8(13)
_computing_cell_refinement CrystalClear
_computing_data_collection 'CrystalClear (Rigaku/MSC, 2005)'
_computing_data_reduction CrystalClear
_computing_molecular_graphics 'Ortep-3 for Windows (Farrugia, 1997)'
_computing_publication_material 'WinGX publication routines (Farrugia, 1999)'
_computing_structure_refinement 'SHELXL97 (Sheldrick, 1997)'
_computing_structure_solution 'SHELXS97 (Sheldrick, 1997)'
_diffrn_ambient_temperature 296(2)
_diffrn_measured_fraction_theta_full 0.998
_diffrn_measured_fraction_theta_max 0.998
_diffrn_measurement_device_type 'Rigaku R-AXIS RAPID-S'
_diffrn_measurement_method '\w scans'
_diffrn_radiation_monochromator graphite
_diffrn_radiation_source 'fine-focus sealed tube'
_diffrn_radiation_type MoK\a
_diffrn_radiation_wavelength 0.71073
_diffrn_reflns_av_R_equivalents 0.0580
_diffrn_reflns_av_sigmaI/netI 0.0322
_diffrn_reflns_limit_h_max 11
_diffrn_reflns_limit_h_min -12
_diffrn_reflns_limit_k_max 15
_diffrn_reflns_limit_k_min -15
_diffrn_reflns_limit_l_max 24
_diffrn_reflns_limit_l_min -24
_diffrn_reflns_number 47215
_diffrn_reflns_theta_full 30.56
_diffrn_reflns_theta_max 30.56
_diffrn_reflns_theta_min 2.41
_diffrn_standards_decay_% none
_diffrn_standards_interval_time none
_diffrn_standards_number none
_exptl_absorpt_coefficient_mu 0.991
_exptl_absorpt_correction_T_max 0.8655
_exptl_absorpt_correction_T_min 0.7229
_exptl_absorpt_correction_type multi-scan
_exptl_absorpt_process_details 'Blessing (1995)'
_exptl_crystal_colour colorless
_exptl_crystal_density_diffrn 1.684
_exptl_crystal_density_method 'not measured'
_exptl_crystal_description prism
_exptl_crystal_F_000 856
_exptl_crystal_size_max 0.35
_exptl_crystal_size_mid 0.20
_exptl_crystal_size_min 0.15
_refine_diff_density_max 0.547
_refine_diff_density_min -0.497
_refine_diff_density_rms 0.063
_refine_ls_extinction_method none
_refine_ls_goodness_of_fit_ref 1.049
_refine_ls_hydrogen_treatment mixed
_refine_ls_matrix_type full
_refine_ls_number_parameters 215
_refine_ls_number_reflns 5132
_refine_ls_number_restraints 0
_refine_ls_restrained_S_all 1.049
_refine_ls_R_factor_all 0.0874
_refine_ls_R_factor_gt 0.0595
_refine_ls_shift/su_max 0.000
_refine_ls_shift/su_mean 0.000
_refine_ls_structure_factor_coef Fsqd
_refine_ls_weighting_details 'calc w=1/[\s^2^(Fo^2^)+(0.0729P)^2^+0.8543P] where P=(Fo^2^+2Fc^2^)/3'
_refine_ls_weighting_scheme calc
_refine_ls_wR_factor_gt 0.1571
_refine_ls_wR_factor_ref 0.1763
_reflns_number_gt 3406
_reflns_number_total 5132
_reflns_threshold_expression I>2\s(I)
_cod_data_source_file ic701216f-file006.cif
_cod_data_source_block compound_4b
_cod_original_sg_symbol_H-M 'P 21/c'
_cod_database_code 4339691

loop_
_symmetry_equiv_pos_as_xyz
'x, y, z'
'-x, y+1/2, -z+1/2'
'-x, -y, -z'
'x, -y-1/2, z-1/2'

loop_
_atom_site_label
_atom_site_type_symbol
_atom_site_fract_x
_atom_site_fract_y
_atom_site_fract_z
_atom_site_U_iso_or_equiv
_atom_site_adp_type
_atom_site_occupancy
_atom_site_symmetry_multiplicity
_atom_site_calc_flag
_atom_site_refinement_flags
Cl1 Cl 0.91576(14) 0.95838(11) 0.34219(6) 0.0979(3) Uani 1 1 d .
Cl2 Cl 0.93546(13) 0.69939(10) 0.28212(6) 0.0896(3) Uani 1 1 d .
Cl3 Cl 0.35833(13) 0.93800(11) 0.28873(7) 0.0966(3) Uani 1 1 d .
Cl4 Cl 0.38014(15) 0.68069(10) 0.23091(8) 0.1036(4) Uani 1 1 d .
P1 P 0.66079(9) 0.91088(8) 0.11713(4) 0.0627(2) Uani 1 1 d .
P2 P 0.80379(10) 0.84501(9) 0.26478(5) 0.0651(2) Uani 1 1 d .
P3 P 0.49783(10) 0.83303(8) 0.23623(5) 0.0651(2) Uani 1 1 d .
O1 O 0.6518(3) 1.0474(2) 0.09264(13) 0.0745(6) Uani 1 1 d .
N1 N 0.8080(3) 0.8924(3) 0.17963(15) 0.0727(8) Uani 1 1 d .
N2 N 0.6473(3) 0.8150(3) 0.29434(16) 0.0816(9) Uani 1 1 d .
N3 N 0.5075(3) 0.8798(3) 0.15093(16) 0.0753(8) Uani 1 1 d .
N4 N 0.6680(4) 0.8434(3) 0.03425(17) 0.0858(10) Uani 1 1 d .
C1 C 0.7393(3) 1.0940(3) 0.03680(16) 0.0625(7) Uani 1 1 d .
C2 C 0.7765(4) 1.2131(4) 0.0432(2) 0.0724(9) Uani 1 1 d .
C3 C 0.8556(4) 1.2661(4) -0.0128(2) 0.0814(10) Uani 1 1 d .
C4 C 0.8971(4) 1.1959(4) -0.0724(2) 0.0794(10) Uani 1 1 d .
C5 C 0.8629(4) 1.0761(4) -0.07710(19) 0.0714(9) Uani 1 1 d .
C6 C 0.7797(3) 1.0216(3) -0.02283(16) 0.0607(7) Uani 1 1 d .
C7 C 0.7348(5) 0.8927(4) -0.03193(19) 0.0716(9) Uani 1 1 d .
C8 C 0.6034(6) 0.7111(8) 0.0182(3) 0.148(3) Uani 1 1 d .
C9 C 0.7277(7) 0.6438(8) 0.0404(4) 0.157(3) Uani 1 1 d .
H1 H 0.751(4) 1.260(3) 0.081(2) 0.067(9) Uiso 1 1 d .
H2 H 0.875(4) 1.344(4) -0.007(2) 0.079(12) Uiso 1 1 d .
H3 H 0.951(4) 1.232(3) -0.105(2) 0.074(10) Uiso 1 1 d .
H4 H 0.885(4) 1.034(4) -0.119(2) 0.089(12) Uiso 1 1 d .
H5 H 0.665(5) 0.884(4) -0.081(3) 0.106(14) Uiso 1 1 d .
H8A H 0.5236 0.6935 0.0502 0.178 Uiso 1 1 calc R
H8B H 0.5663 0.6992 -0.0371 0.178 Uiso 1 1 calc R
H9A H 0.8057 0.6657 0.0091 0.236 Uiso 1 1 calc R
H9B H 0.7037 0.5600 0.0326 0.236 Uiso 1 1 calc R
H9C H 0.7619 0.6581 0.0952 0.236 Uiso 1 1 calc R
H71 H 0.819(5) 0.848(4) -0.042(2) 0.086(12) Uiso 1 1 d .

loop_
_atom_site_aniso_label
_atom_site_aniso_U_11
_atom_site_aniso_U_22
_atom_site_aniso_U_33
_atom_site_aniso_U_23
_atom_site_aniso_U_13
_atom_site_aniso_U_12
Cl1 0.1128(8) 0.0965(7) 0.0806(6) -0.0056(5) -0.0032(5) -0.0040(6)
Cl2 0.0935(7) 0.0844(6) 0.0911(7) 0.0167(5) 0.0116(5) 0.0195(5)
Cl3 0.0994(7) 0.0975(7) 0.1027(7) 0.0024(6) 0.0517(6) 0.0135(6)
Cl4 0.1037(8) 0.0823(7) 0.1273(9) 0.0147(6) 0.0237(7) -0.0103(5)
P1 0.0659(5) 0.0790(5) 0.0458(4) 0.0091(3) 0.0178(3) 0.0079(4)
P2 0.0631(5) 0.0812(6) 0.0516(4) 0.0114(4) 0.0100(3) 0.0045(4)
P3 0.0623(5) 0.0777(5) 0.0589(4) 0.0129(4) 0.0214(3) 0.0048(4)
O1 0.0924(16) 0.0821(15) 0.0555(11) 0.0149(10) 0.0360(11) 0.0209(12)
N1 0.0590(15) 0.105(2) 0.0568(14) 0.0194(14) 0.0167(11) 0.0028(14)
N2 0.0713(17) 0.121(3) 0.0552(14) 0.0261(16) 0.0185(12) 0.0017(16)
N3 0.0608(15) 0.110(2) 0.0572(14) 0.0187(15) 0.0145(11) 0.0087(15)
N4 0.125(3) 0.0768(19) 0.0624(16) -0.0061(14) 0.0398(17) -0.0181(18)
C1 0.0640(17) 0.081(2) 0.0452(13) 0.0142(13) 0.0151(12) 0.0151(15)
C2 0.077(2) 0.084(2) 0.0583(18) 0.0023(16) 0.0152(15) 0.0105(18)
C3 0.078(2) 0.089(3) 0.079(2) 0.007(2) 0.0191(18) -0.002(2)
C4 0.072(2) 0.105(3) 0.065(2) 0.0151(19) 0.0213(16) -0.004(2)
C5 0.0665(19) 0.102(3) 0.0483(15) 0.0064(16) 0.0167(14) 0.0054(18)
C6 0.0575(16) 0.081(2) 0.0440(13) 0.0081(13) 0.0084(11) 0.0120(14)
C7 0.084(2) 0.088(2) 0.0461(15) 0.0046(15) 0.0197(15) 0.0133(19)
C8 0.089(3) 0.269(9) 0.090(3) 0.031(4) 0.027(3) 0.006(5)
C9 0.106(4) 0.242(9) 0.128(5) 0.054(5) 0.033(4) 0.006(5)

loop_
_atom_type_symbol
_atom_type_description
_atom_type_scat_dispersion_real
_atom_type_scat_dispersion_imag
_atom_type_scat_source
C C 0.0033 0.0016 'International Tables Vol C Tables 4.2.6.8 and 6.1.1.4'
H H 0.0000 0.0000 'International Tables Vol C Tables 4.2.6.8 and 6.1.1.4'
Cl Cl 0.1484 0.1585 'International Tables Vol C Tables 4.2.6.8 and 6.1.1.4'
N N 0.0061 0.0033 'International Tables Vol C Tables 4.2.6.8 and 6.1.1.4'
O O 0.0106 0.0060 'International Tables Vol C Tables 4.2.6.8 and 6.1.1.4'
P P 0.1023 0.0942 'International Tables Vol C Tables 4.2.6.8 and 6.1.1.4'

loop_
_geom_angle_atom_site_label_1
_geom_angle_atom_site_label_2
_geom_angle_atom_site_label_3
_geom_angle
O1 P1 N3 106.69(15)
O1 P1 N1 108.15(16)
N3 P1 N1 113.97(14)
O1 P1 N4 102.77(15)
N3 P1 N4 110.34(18)
N1 P1 N4 114.03(19)
N1 P2 N2 119.64(15)
N1 P2 Cl2 109.35(13)
N2 P2 Cl2 108.16(14)
N1 P2 Cl1 109.74(14)
N2 P2 Cl1 108.25(14)
Cl2 P2 Cl1 99.88(7)
N3 P3 N2 119.34(15)
N3 P3 Cl4 109.29(14)
N2 P3 Cl4 108.95(14)
N3 P3 Cl3 109.52(13)
N2 P3 Cl3 108.68(14)
Cl4 P3 Cl3 99.17(7)
C1 O1 P1 121.4(2)
P2 N1 P1 123.69(17)
P3 N2 P2 119.27(17)
P3 N3 P1 124.08(18)
C7 N4 C8 113.0(3)
C7 N4 P1 125.1(3)
C8 N4 P1 121.9(3)
C2 C1 C6 122.7(3)
C2 C1 O1 117.0(3)
C6 C1 O1 120.3(3)
C1 C2 C3 119.8(4)
C1 C2 H1 123(2)
C3 C2 H1 117(2)
C4 C3 C2 118.5(4)
C4 C3 H2 125(3)
C2 C3 H2 117(3)
C5 C4 C3 121.3(4)
C5 C4 H3 123(2)
C3 C4 H3 115(3)
C4 C5 C6 121.2(3)
C4 C5 H4 119(3)
C6 C5 H4 119(3)
C1 C6 C5 116.5(3)
C1 C6 C7 123.0(3)
C5 C6 C7 120.4(3)
N4 C7 C6 114.4(3)
N4 C7 H71 112(2)
C6 C7 H71 108(2)
N4 C7 H5 111(3)
C6 C7 H5 108(3)
H71 C7 H5 103(3)
C9 C8 N4 101.1(6)
C9 C8 H8A 111.6
N4 C8 H8A 111.6
C9 C8 H8B 111.6
N4 C8 H8B 111.6
H8A C8 H8B 109.4
C8 C9 H9A 109.5
C8 C9 H9B 109.5
H9A C9 H9B 109.5
C8 C9 H9C 109.5
H9A C9 H9C 109.5
H9B C9 H9C 109.5

loop_
_geom_bond_atom_site_label_1
_geom_bond_atom_site_label_2
_geom_bond_distance
P1 O1 1.570(3)
P1 N1 1.603(3)
P1 N3 1.589(3)
P1 N4 1.608(3)
P2 Cl1 2.0010(15)
P2 Cl2 1.9995(15)
P2 N1 1.549(3)
P2 N2 1.581(3)
P3 Cl3 1.9973(14)
P3 Cl4 1.9868(16)
P3 N2 1.576(3)
P3 N3 1.557(3)
O1 C1 1.404(3)
N4 C7 1.447(4)
N4 C8 1.588(9)
C1 C2 1.363(5)
C1 C6 1.379(4)
C2 C3 1.387(5)
C2 H1 0.88(4)
C3 C4 1.368(6)
C3 H2 0.89(4)
C4 H3 0.88(4)
C5 C4 1.363(6)
C5 H4 0.90(4)
C6 C5 1.395(4)
C6 C7 1.488(5)
C7 H71 0.94(4)
C7 H5 0.98(4)
C8 H8A 0.9700
C8 H8B 0.9700
C9 C8 1.354(8)
C9 H9A 0.9600
C9 H9B 0.9600
C9 H9C 0.9600

loop_
_geom_torsion_atom_site_label_1
_geom_torsion_atom_site_label_2
_geom_torsion_atom_site_label_3
_geom_torsion_atom_site_label_4
_geom_torsion
N3 P1 O1 C1 -157.3(2)
N1 P1 O1 C1 79.7(3)
N4 P1 O1 C1 -41.2(3)
O1 P1 N1 P2 120.2(2)
N3 P1 N1 P2 1.7(3)
N4 P1 N1 P2 -126.2(2)
O1 P1 N3 P3 -120.5(2)
N1 P1 N3 P3 -1.2(3)
N4 P1 N3 P3 128.6(3)
O1 P1 N4 C7 30.7(4)
N3 P1 N4 C7 144.2(3)
N1 P1 N4 C7 -86.1(4)
O1 P1 N4 C8 -150.8(4)
N3 P1 N4 C8 -37.3(4)
N1 P1 N4 C8 92.5(4)
N2 P2 N1 P1 -1.4(4)
Cl2 P2 N1 P1 124.0(2)
Cl1 P2 N1 P1 -127.4(2)
N1 P2 N2 P3 0.4(3)
Cl2 P2 N2 P3 -125.5(2)
Cl1 P2 N2 P3 127.1(2)
N3 P3 N2 P2 0.1(3)
Cl4 P3 N2 P2 126.5(2)
Cl3 P3 N2 P2 -126.4(2)
N2 P3 N3 P1 0.3(4)
Cl4 P3 N3 P1 -125.9(2)
Cl3 P3 N3 P1 126.4(2)
P1 O1 C1 C2 -152.2(3)
P1 O1 C1 C6 30.0(4)
C8 N4 C7 C6 173.0(4)
P1 N4 C7 C6 -8.4(5)
C7 N4 C8 C9 86.6(5)
P1 N4 C8 C9 -92.1(5)
C6 C1 C2 C3 1.3(5)
O1 C1 C2 C3 -176.5(3)
C2 C1 C6 C5 0.5(5)
O1 C1 C6 C5 178.2(3)
C2 C1 C6 C7 -177.7(3)
O1 C1 C6 C7 0.0(5)
C1 C2 C3 C4 -1.3(6)
C2 C3 C4 C5 -0.4(6)
C6 C5 C4 C3 2.3(6)
C1 C6 C5 C4 -2.3(5)
C7 C6 C5 C4 176.0(3)
C1 C6 C7 N4 -10.3(5)
C5 C6 C7 N4 171.6(3)
